data_4126761
loop_
_publ_author_name
'Saper, Noam I.'
'Hartwig, John F.'

_publ_section_title
;
 Mechanistic Investigations of the Hydrogenolysis of Diaryl Ethers
 Catalyzed by Nickel Complexes of N-Heterocyclic Carbene Ligands.
;
_journal_name_full 'Journal of the American Chemical Society'
_journal_paper_doi 10.1021/jacs.7b10537
_journal_year 2017
_chemical_formula_sum 'C51 H58 N2 Ni O2'
_chemical_formula_weight 789.70
_chemical_name_common Compound22
_chemical_name_systematic Compound22
_space_group_crystal_system triclinic
_space_group_IT_number 2
_space_group_name_Hall '-P 1'
_space_group_name_H-M_alt 'P -1'
_symmetry_space_group_name_Hall '-P 1'
_symmetry_space_group_name_H-M 'P -1'
_atom_sites_solution_hydrogens geom
_atom_sites_solution_primary iterative
_atom_sites_solution_secondary difmap
_audit_creation_method SHELXL-2014/7
_cell_angle_alpha 95.574(4)
_cell_angle_beta 96.943(4)
_cell_angle_gamma 93.555(4)
_cell_formula_units_Z 2
_cell_length_a 9.7801(16)
_cell_length_b 13.485(2)
_cell_length_c 16.354(3)
_cell_measurement_reflns_used 8037
_cell_measurement_temperature 100(2)
_cell_measurement_theta_max 22.11
_cell_measurement_theta_min 2.31
_cell_volume 2125.0(6)
_computing_cell_refinement 'Bruker SAINT'
_computing_data_collection 'Bruker APEX2 v.2014.1'
_computing_data_reduction 'Bruker SAINT'
_computing_molecular_graphics ORTEP-32
_computing_publication_material WinGX
_computing_structure_refinement 'SHELXL-2014/7 (Sheldrick, 2014)'
_computing_structure_solution 'SHELXS-97 (Sheldrick 2008)'
_diffrn_ambient_temperature 100(2)
_diffrn_detector_area_resol_mean 8.366
_diffrn_measured_fraction_theta_full 0.994
_diffrn_measured_fraction_theta_max 0.994
_diffrn_measurement_device_type 'Bruker APEX-II CCD'
_diffrn_measurement_method 'phi and omega scans'
_diffrn_radiation_type MoK\a
_diffrn_radiation_wavelength 0.71073
_diffrn_reflns_av_R_equivalents 0.1498
_diffrn_reflns_av_unetI/netI 0.0830
_diffrn_reflns_Laue_measured_fraction_full 0.994
_diffrn_reflns_Laue_measured_fraction_max 0.994
_diffrn_reflns_limit_h_max 10
_diffrn_reflns_limit_h_min -10
_diffrn_reflns_limit_k_max 14
_diffrn_reflns_limit_k_min -14
_diffrn_reflns_limit_l_max 18
_diffrn_reflns_limit_l_min -18
_diffrn_reflns_number 64676
_diffrn_reflns_point_group_measured_fraction_full 0.994
_diffrn_reflns_point_group_measured_fraction_max 0.994
_diffrn_reflns_theta_full 23.254
_diffrn_reflns_theta_max 23.254
_diffrn_reflns_theta_min 1.261
_diffrn_source 'micro-focus sealed tube'
_exptl_absorpt_coefficient_mu 0.499
_exptl_absorpt_correction_T_max 0.7452
_exptl_absorpt_correction_T_min 0.6402
_exptl_absorpt_correction_type analytical
_exptl_absorpt_process_details SADABS
_exptl_crystal_colour yellow
_exptl_crystal_density_diffrn 1.234
_exptl_crystal_description block
_exptl_crystal_F_000 844
_exptl_crystal_size_max 0.050
_exptl_crystal_size_mid 0.030
_exptl_crystal_size_min 0.030
_refine_diff_density_max 0.391
_refine_diff_density_min -0.334
_refine_diff_density_rms 0.072
_refine_ls_extinction_method none
_refine_ls_goodness_of_fit_ref 1.043
_refine_ls_hydrogen_treatment constr
_refine_ls_matrix_type full
_refine_ls_number_parameters 500
_refine_ls_number_reflns 6048
_refine_ls_number_restraints 0
_refine_ls_restrained_S_all 1.043
_refine_ls_R_factor_all 0.0880
_refine_ls_R_factor_gt 0.0522
_refine_ls_shift/su_max 0.000
_refine_ls_shift/su_mean 0.000
_refine_ls_structure_factor_coef Fsqd
_refine_ls_weighting_details 'w=1/[\s^2^(Fo^2^)+(0.0390P)^2^+1.6920P] where P=(Fo^2^+2Fc^2^)/3'
_refine_ls_weighting_scheme calc
_refine_ls_wR_factor_gt 0.1012
_refine_ls_wR_factor_ref 0.1158
_reflns_Friedel_coverage 0.000
_reflns_number_gt 4321
_reflns_number_total 6048
_reflns_threshold_expression 'I > 2\s(I)'
_cod_data_source_file ja7b10537_si_004.cif
_cod_data_source_block Compound22
_cod_depositor_comments
;
The following automatic conversions were performed:

'_exptl_absorpt_correction_type' value 'Analytical' changed to
'analytical' according to
/home/data/users/saulius/crontab/automatic-downloads/rss-feeds/ACS/lib/dictionaries/cif_core.dic
dictionary named 'cif_core.dic' version 2.4.2 from 2011-04-26.

Automatic conversion script
Id: cif_fix_values 4973 2017-02-22 13:04:09Z antanas 
;
_cod_database_code 4126761
_shelx_shelxl_version_number 2014/7
_shelx_space_group_comment
;
The symmetry employed for this shelxl refinement is uniquely defined
by the following loop, which should always be used as a source of
symmetry information in preference to the above space-group names.
They are only intended as comments.
;
_shelx_estimated_absorpt_t_min 0.976
_shelx_estimated_absorpt_t_max 0.985

loop_
_space_group_symop_operation_xyz
'x, y, z'
'-x, -y, -z'

loop_
_atom_site_label
_atom_site_type_symbol
_atom_site_fract_x
_atom_site_fract_y
_atom_site_fract_z
_atom_site_U_iso_or_equiv
_atom_site_adp_type
_atom_site_occupancy
_atom_site_site_symmetry_order
_atom_site_calc_flag
_atom_site_refinement_flags_posn
_atom_site_refinement_flags_adp
C1 C 0.8050(4) 0.7898(3) 0.2244(2) 0.0124(9) Uiso 1 1 d . .
C2 C 1.0170(4) 0.8499(3) 0.3007(2) 0.0172(9) Uani 1 1 d . .
H2A H 1.0561 0.8442 0.3586 0.021 Uiso 1 1 calc R U
H2B H 1.0577 0.9119 0.2825 0.021 Uiso 1 1 calc R U
C3 C 1.0401(4) 0.7589(3) 0.2437(2) 0.0178(9) Uani 1 1 d . .
H3A H 1.1172 0.7722 0.2113 0.021 Uiso 1 1 calc R U
H3B H 1.0586 0.7008 0.2749 0.021 Uiso 1 1 calc R U
C4 C 0.7960(4) 0.9143(3) 0.3449(2) 0.0143(9) Uani 1 1 d . .
C5 C 0.7644(4) 1.0070(3) 0.3205(2) 0.0154(9) Uani 1 1 d . .
C6 C 0.6955(4) 1.0671(3) 0.3740(2) 0.0182(9) Uani 1 1 d . .
H6 H 0.6708 1.1305 0.3591 0.022 Uiso 1 1 calc R U
C7 C 0.6624(4) 1.0373(3) 0.4476(2) 0.0211(10) Uani 1 1 d . .
H7 H 0.6140 1.0793 0.4823 0.025 Uiso 1 1 calc R U
C8 C 0.6997(4) 0.9461(3) 0.4710(2) 0.0203(10) Uani 1 1 d . .
H8 H 0.6782 0.9264 0.5225 0.024 Uiso 1 1 calc R U
C9 C 0.7677(4) 0.8828(3) 0.4209(2) 0.0161(9) Uani 1 1 d . .
C10 C 0.8050(4) 1.0445(3) 0.2418(2) 0.0195(9) Uani 1 1 d . .
H10 H 0.8592 0.9926 0.2153 0.023 Uiso 1 1 calc R U
C11 C 0.8977(5) 1.1406(3) 0.2599(3) 0.0389(13) Uani 1 1 d . .
H11A H 0.9220 1.1627 0.2078 0.058 Uiso 1 1 calc R U
H11B H 0.8489 1.1923 0.2883 0.058 Uiso 1 1 calc R U
H11C H 0.9821 1.1289 0.2954 0.058 Uiso 1 1 calc R U
C12 C 0.6801(4) 1.0574(3) 0.1804(2) 0.0347(12) Uani 1 1 d . .
H12A H 0.7106 1.0817 0.1305 0.052 Uiso 1 1 calc R U
H12B H 0.6262 0.9931 0.1656 0.052 Uiso 1 1 calc R U
H12C H 0.6226 1.1060 0.2054 0.052 Uiso 1 1 calc R U
C13 C 0.8068(4) 0.7809(3) 0.4454(2) 0.0166(9) Uani 1 1 d . .
H13 H 0.8852 0.7608 0.4150 0.020 Uiso 1 1 calc R U
C14 C 0.8547(4) 0.7835(3) 0.5383(2) 0.0297(11) Uani 1 1 d . .
H14A H 0.9327 0.8336 0.5542 0.045 Uiso 1 1 calc R U
H14B H 0.7785 0.8009 0.5695 0.045 Uiso 1 1 calc R U
H14C H 0.8836 0.7177 0.5506 0.045 Uiso 1 1 calc R U
C15 C 0.6850(4) 0.7036(3) 0.4176(2) 0.0262(10) Uani 1 1 d . .
H15A H 0.7101 0.6382 0.4334 0.039 Uiso 1 1 calc R U
H15B H 0.6051 0.7235 0.4444 0.039 Uiso 1 1 calc R U
H15C H 0.6618 0.6996 0.3574 0.039 Uiso 1 1 calc R U
C16 C 0.8802(4) 0.6648(3) 0.1231(2) 0.0136(9) Uani 1 1 d . .
C17 C 0.9125(4) 0.6855(3) 0.0451(2) 0.0147(9) Uani 1 1 d . .
C18 C 0.8825(4) 0.6106(3) -0.0199(2) 0.0207(10) Uani 1 1 d . .
H18 H 0.9025 0.6230 -0.0736 0.025 Uiso 1 1 calc R U
C19 C 0.8241(4) 0.5183(3) -0.0080(2) 0.0212(10) Uani 1 1 d . .
H19 H 0.8022 0.4684 -0.0536 0.025 Uiso 1 1 calc R U
C20 C 0.7974(4) 0.4983(3) 0.0698(2) 0.0208(10) Uani 1 1 d . .
H20 H 0.7590 0.4339 0.0772 0.025 Uiso 1 1 calc R U
C21 C 0.8256(4) 0.5706(3) 0.1383(2) 0.0184(9) Uani 1 1 d . .
C22 C 0.9767(4) 0.7878(3) 0.0330(2) 0.0185(9) Uani 1 1 d . .
H22 H 1.0384 0.8127 0.0852 0.022 Uiso 1 1 calc R U
C23 C 1.0661(5) 0.7846(3) -0.0377(3) 0.0351(12) Uani 1 1 d . .
H23A H 1.1047 0.8522 -0.0427 0.053 Uiso 1 1 calc R U
H23B H 1.1415 0.7414 -0.0259 0.053 Uiso 1 1 calc R U
H23C H 1.0095 0.7580 -0.0897 0.053 Uiso 1 1 calc R U
C24 C 0.8668(4) 0.8627(3) 0.0203(3) 0.0316(11) Uani 1 1 d . .
H24A H 0.9114 0.9278 0.0127 0.047 Uiso 1 1 calc R U
H24B H 0.8015 0.8389 -0.0290 0.047 Uiso 1 1 calc R U
H24C H 0.8173 0.8696 0.0689 0.047 Uiso 1 1 calc R U
C25 C 0.8020(4) 0.5435(3) 0.2236(2) 0.0210(10) Uani 1 1 d . .
H25 H 0.8188 0.6063 0.2625 0.025 Uiso 1 1 calc R U
C26 C 0.6546(4) 0.5022(3) 0.2268(3) 0.0309(11) Uani 1 1 d . .
H26A H 0.6448 0.4860 0.2830 0.046 Uiso 1 1 calc R U
H26B H 0.5905 0.5524 0.2116 0.046 Uiso 1 1 calc R U
H26C H 0.6336 0.4417 0.1878 0.046 Uiso 1 1 calc R U
C27 C 0.9055(5) 0.4715(4) 0.2537(3) 0.0448(13) Uani 1 1 d . .
H27A H 0.8888 0.4549 0.3088 0.067 Uiso 1 1 calc R U
H27B H 0.8951 0.4104 0.2151 0.067 Uiso 1 1 calc R U
H27C H 0.9993 0.5028 0.2566 0.067 Uiso 1 1 calc R U
C28 C 0.4243(4) 0.8130(3) 0.0960(2) 0.0158(9) Uani 1 1 d . .
C29 C 0.4257(4) 0.7101(3) 0.1064(2) 0.0154(9) Uani 1 1 d . .
H29 H 0.3906 0.6852 0.1527 0.018 Uiso 1 1 calc R U
C30 C 0.4788(4) 0.6455(3) 0.0484(2) 0.0210(10) Uani 1 1 d . .
H30 H 0.4839 0.5772 0.0571 0.025 Uiso 1 1 calc R U
C31 C 0.5241(4) 0.6789(3) -0.0215(2) 0.0223(10) Uani 1 1 d . .
H31 H 0.5603 0.6340 -0.0604 0.027 Uiso 1 1 calc R U
C32 C 0.5162(4) 0.7791(3) -0.0345(2) 0.0230(10) Uani 1 1 d . .
H32 H 0.5431 0.8020 -0.0837 0.028 Uiso 1 1 calc R U
C33 C 0.4700(4) 0.8449(3) 0.0234(2) 0.0195(10) Uani 1 1 d . .
H33 H 0.4685 0.9134 0.0145 0.023 Uiso 1 1 calc R U
C34 C 0.3673(4) 0.8848(3) 0.1560(2) 0.0149(9) Uani 1 1 d . .
C35 C 0.2825(4) 0.9577(3) 0.1299(2) 0.0183(9) Uani 1 1 d . .
H35 H 0.2549 0.9594 0.0724 0.022 Uiso 1 1 calc R U
C36 C 0.2375(4) 1.0276(3) 0.1859(3) 0.0242(10) Uani 1 1 d . .
H36 H 0.1786 1.0765 0.1672 0.029 Uiso 1 1 calc R U
C37 C 0.2793(4) 1.0258(3) 0.2697(2) 0.0199(10) Uani 1 1 d . .
H37 H 0.2492 1.0740 0.3086 0.024 Uiso 1 1 calc R U
C38 C 0.3637(4) 0.9548(3) 0.2973(2) 0.0177(9) Uani 1 1 d . .
H38 H 0.3913 0.9546 0.3550 0.021 Uiso 1 1 calc R U
C39 C 0.4093(4) 0.8833(3) 0.2415(2) 0.0147(9) Uani 1 1 d . .
C40 C 0.3377(4) 0.4520(3) 0.3482(2) 0.0212(10) Uani 1 1 d . .
C41 C 0.2969(4) 0.4197(3) 0.2652(3) 0.0273(11) Uani 1 1 d . .
H41 H 0.2408 0.4592 0.2319 0.033 Uiso 1 1 calc R U
C42 C 0.3380(4) 0.3298(3) 0.2306(3) 0.0324(11) Uani 1 1 d . .
H42 H 0.3060 0.3065 0.1744 0.039 Uiso 1 1 calc R U
C43 C 0.4250(4) 0.2741(3) 0.2774(3) 0.0322(11) Uani 1 1 d . .
H43 H 0.4544 0.2134 0.2533 0.039 Uiso 1 1 calc R U
C44 C 0.4685(5) 0.3070(3) 0.3586(3) 0.0329(11) Uani 1 1 d . .
H44 H 0.5284 0.2689 0.3909 0.039 Uiso 1 1 calc R U
C45 C 0.4261(4) 0.3955(3) 0.3944(3) 0.0250(10) Uani 1 1 d . .
H45 H 0.4577 0.4177 0.4508 0.030 Uiso 1 1 calc R U
C46 C 0.2880(4) 0.5439(3) 0.3889(2) 0.0189(9) Uani 1 1 d . .
C47 C 0.2130(4) 0.5380(3) 0.4560(2) 0.0246(10) Uani 1 1 d . .
H47 H 0.1923 0.4744 0.4737 0.030 Uiso 1 1 calc R U
C48 C 0.1680(4) 0.6215(3) 0.4975(2) 0.0251(10) Uani 1 1 d . .
H48 H 0.1148 0.6151 0.5418 0.030 Uiso 1 1 calc R U
C49 C 0.2017(4) 0.7145(3) 0.4735(2) 0.0204(10) Uani 1 1 d . .
H49 H 0.1739 0.7727 0.5026 0.024 Uiso 1 1 calc R U
C50 C 0.2755(4) 0.7228(3) 0.4075(2) 0.0177(9) Uani 1 1 d . .
H50 H 0.2985 0.7869 0.3914 0.021 Uiso 1 1 calc R U
C51 C 0.3164(4) 0.6382(3) 0.3645(2) 0.0158(9) Uani 1 1 d . .
N1 N 0.8645(3) 0.8474(2) 0.29164(17) 0.0147(7) Uani 1 1 d . .
N2 N 0.9062(3) 0.7434(2) 0.19022(17) 0.0138(7) Uani 1 1 d . .
O1 O 0.4965(2) 0.81760(18) 0.26911(14) 0.0181(6) Uani 1 1 d . .
H1 H 0.5149 0.7793 0.2289 0.027 Uiso 1 1 calc R U
O2 O 0.3861(3) 0.64390(18) 0.29734(15) 0.0234(7) Uani 1 1 d . .
H2 H 0.3977 0.7039 0.2883 0.035 Uiso 1 1 calc R U
Ni1 Ni 0.61140(5) 0.77351(4) 0.18086(3) 0.01572(16) Uani 1 1 d . .

loop_
_atom_site_aniso_label
_atom_site_aniso_U_11
_atom_site_aniso_U_22
_atom_site_aniso_U_33
_atom_site_aniso_U_23
_atom_site_aniso_U_13
_atom_site_aniso_U_12
C2 0.014(2) 0.022(2) 0.014(2) 0.0013(18) -0.0014(17) -0.0026(18)
C3 0.014(2) 0.025(2) 0.013(2) 0.0009(18) 0.0013(17) 0.0003(18)
C4 0.011(2) 0.014(2) 0.014(2) -0.0068(18) -0.0018(17) -0.0020(17)
C5 0.013(2) 0.017(2) 0.016(2) 0.0009(18) -0.0011(17) -0.0004(17)
C6 0.021(2) 0.012(2) 0.021(2) 0.0032(18) -0.0008(19) 0.0030(18)
C7 0.024(2) 0.019(2) 0.019(2) -0.0046(19) 0.0053(19) 0.0028(19)
C8 0.026(2) 0.023(2) 0.013(2) 0.0039(19) 0.0051(18) -0.0010(19)
C9 0.018(2) 0.017(2) 0.012(2) 0.0024(18) -0.0011(18) 0.0004(18)
C10 0.024(2) 0.018(2) 0.017(2) 0.0036(18) 0.0047(18) 0.0002(18)
C11 0.046(3) 0.047(3) 0.020(3) 0.009(2) -0.001(2) -0.023(2)
C12 0.026(3) 0.058(3) 0.021(3) 0.014(2) 0.000(2) -0.003(2)
C13 0.016(2) 0.021(2) 0.013(2) 0.0044(18) 0.0028(17) 0.0007(18)
C14 0.037(3) 0.030(3) 0.022(2) 0.006(2) -0.001(2) 0.008(2)
C15 0.036(3) 0.023(2) 0.019(2) 0.0079(19) -0.002(2) 0.000(2)
C16 0.013(2) 0.014(2) 0.013(2) -0.0020(17) 0.0016(17) 0.0049(17)
C17 0.009(2) 0.019(2) 0.016(2) -0.0017(18) 0.0030(17) 0.0032(17)
C18 0.017(2) 0.030(3) 0.016(2) -0.004(2) 0.0042(18) 0.0069(19)
C19 0.020(2) 0.022(2) 0.020(2) -0.0094(19) 0.0040(19) 0.0020(19)
C20 0.021(2) 0.014(2) 0.027(3) 0.0016(19) 0.0018(19) 0.0029(18)
C21 0.012(2) 0.022(2) 0.022(2) 0.0038(19) 0.0032(18) 0.0066(18)
C22 0.018(2) 0.024(2) 0.012(2) 0.0004(18) 0.0014(17) -0.0052(18)
C23 0.039(3) 0.034(3) 0.032(3) -0.004(2) 0.021(2) -0.013(2)
C24 0.031(3) 0.028(3) 0.036(3) 0.012(2) 0.001(2) -0.003(2)
C25 0.028(3) 0.018(2) 0.019(2) 0.0040(18) 0.0046(19) 0.0032(19)
C26 0.026(3) 0.040(3) 0.028(3) 0.010(2) 0.006(2) -0.005(2)
C27 0.047(3) 0.055(3) 0.039(3) 0.021(3) 0.011(2) 0.019(3)
C28 0.013(2) 0.019(2) 0.015(2) 0.0026(18) -0.0042(17) 0.0023(17)
C29 0.016(2) 0.017(2) 0.012(2) 0.0002(17) -0.0008(17) 0.0006(17)
C30 0.020(2) 0.019(2) 0.021(2) -0.0010(19) -0.0085(19) 0.0025(18)
C31 0.020(2) 0.025(3) 0.019(2) -0.0057(19) -0.0028(19) 0.0024(19)
C32 0.024(2) 0.030(3) 0.015(2) 0.001(2) 0.0006(19) 0.004(2)
C33 0.018(2) 0.021(2) 0.019(2) 0.0073(19) -0.0034(18) 0.0012(18)
C34 0.010(2) 0.014(2) 0.021(2) 0.0026(18) -0.0002(17) -0.0011(17)
C35 0.015(2) 0.022(2) 0.016(2) 0.0042(19) 0.0004(18) -0.0021(18)
C36 0.024(3) 0.015(2) 0.033(3) 0.003(2) 0.004(2) 0.0055(19)
C37 0.020(2) 0.016(2) 0.024(2) -0.0018(19) 0.0088(19) -0.0023(18)
C38 0.017(2) 0.018(2) 0.019(2) 0.0025(18) 0.0070(18) -0.0013(18)
C39 0.008(2) 0.012(2) 0.024(2) 0.0069(18) 0.0022(18) -0.0019(17)
C40 0.020(2) 0.019(2) 0.026(3) 0.003(2) 0.0066(19) 0.0013(19)
C41 0.024(3) 0.031(3) 0.027(3) 0.000(2) 0.006(2) 0.007(2)
C42 0.029(3) 0.037(3) 0.030(3) -0.008(2) 0.009(2) 0.000(2)
C43 0.035(3) 0.021(3) 0.041(3) -0.004(2) 0.016(2) -0.001(2)
C44 0.040(3) 0.025(3) 0.039(3) 0.011(2) 0.016(2) 0.013(2)
C45 0.030(3) 0.025(3) 0.022(2) 0.004(2) 0.007(2) 0.006(2)
C46 0.019(2) 0.018(2) 0.020(2) 0.0044(18) 0.0022(19) 0.0040(18)
C47 0.035(3) 0.016(2) 0.026(2) 0.009(2) 0.009(2) 0.001(2)
C48 0.030(3) 0.026(3) 0.023(2) 0.006(2) 0.012(2) 0.006(2)
C49 0.024(2) 0.020(2) 0.017(2) 0.0029(19) 0.0002(19) 0.0055(19)
C50 0.020(2) 0.016(2) 0.018(2) 0.0068(18) 0.0005(18) 0.0023(18)
C51 0.009(2) 0.021(2) 0.018(2) 0.0030(18) 0.0027(17) 0.0004(17)
N1 0.0131(18) 0.0190(18) 0.0116(17) -0.0001(14) 0.0006(14) 0.0026(14)
N2 0.0127(18) 0.0181(18) 0.0104(17) 0.0005(14) -0.0001(14) 0.0030(14)
O1 0.0209(16) 0.0201(16) 0.0136(14) -0.0014(12) 0.0051(12) 0.0036(12)
O2 0.0305(17) 0.0180(15) 0.0237(16) 0.0049(12) 0.0103(13) 0.0002(13)
Ni1 0.0139(3) 0.0181(3) 0.0152(3) 0.0015(2) 0.0025(2) 0.0010(2)

loop_
_atom_type_symbol
_atom_type_description
_atom_type_scat_dispersion_real
_atom_type_scat_dispersion_imag
_atom_type_scat_source
C C 0.0033 0.0016 'International Tables Vol C Tables 4.2.6.8 and 6.1.1.4'
H H 0.0000 0.0000 'International Tables Vol C Tables 4.2.6.8 and 6.1.1.4'
N N 0.0061 0.0033 'International Tables Vol C Tables 4.2.6.8 and 6.1.1.4'
O O 0.0106 0.0060 'International Tables Vol C Tables 4.2.6.8 and 6.1.1.4'
Ni Ni 0.3393 1.1124 'International Tables Vol C Tables 4.2.6.8 and 6.1.1.4'

loop_
_geom_angle_atom_site_label_1
_geom_angle_atom_site_label_2
_geom_angle_atom_site_label_3
_geom_angle
N1 C1 N2 107.2(3)
N1 C1 Ni1 127.8(3)
N2 C1 Ni1 125.0(3)
N1 C2 C3 101.8(3)
N1 C2 H2A 111.4
C3 C2 H2A 111.4
N1 C2 H2B 111.4
C3 C2 H2B 111.4
H2A C2 H2B 109.3
N2 C3 C2 101.2(3)
N2 C3 H3A 111.5
C2 C3 H3A 111.5
N2 C3 H3B 111.5
C2 C3 H3B 111.5
H3A C3 H3B 109.4
C5 C4 C9 122.9(3)
C5 C4 N1 119.4(3)
C9 C4 N1 117.6(3)
C4 C5 C6 116.5(3)
C4 C5 C10 123.0(3)
C6 C5 C10 120.5(3)
C7 C6 C5 122.1(4)
C7 C6 H6 119.0
C5 C6 H6 119.0
C6 C7 C8 119.8(4)
C6 C7 H7 120.1
C8 C7 H7 120.1
C7 C8 C9 121.1(4)
C7 C8 H8 119.4
C9 C8 H8 119.4
C8 C9 C4 117.6(3)
C8 C9 C13 121.5(3)
C4 C9 C13 120.9(3)
C5 C10 C12 112.0(3)
C5 C10 C11 111.6(3)
C12 C10 C11 110.7(3)
C5 C10 H10 107.4
C12 C10 H10 107.4
C11 C10 H10 107.4
C10 C11 H11A 109.5
C10 C11 H11B 109.5
H11A C11 H11B 109.5
C10 C11 H11C 109.5
H11A C11 H11C 109.5
H11B C11 H11C 109.5
C10 C12 H12A 109.5
C10 C12 H12B 109.5
H12A C12 H12B 109.5
C10 C12 H12C 109.5
H12A C12 H12C 109.5
H12B C12 H12C 109.5
C15 C13 C9 109.5(3)
C15 C13 C14 111.4(3)
C9 C13 C14 112.3(3)
C15 C13 H13 107.8
C9 C13 H13 107.8
C14 C13 H13 107.8
C13 C14 H14A 109.5
C13 C14 H14B 109.5
H14A C14 H14B 109.5
C13 C14 H14C 109.5
H14A C14 H14C 109.5
H14B C14 H14C 109.5
C13 C15 H15A 109.5
C13 C15 H15B 109.5
H15A C15 H15B 109.5
C13 C15 H15C 109.5
H15A C15 H15C 109.5
H15B C15 H15C 109.5
C17 C16 C21 122.7(3)
C17 C16 N2 118.2(3)
C21 C16 N2 119.1(3)
C18 C17 C16 117.9(3)
C18 C17 C22 121.8(3)
C16 C17 C22 120.4(3)
C19 C18 C17 121.1(4)
C19 C18 H18 119.5
C17 C18 H18 119.5
C18 C19 C20 120.2(4)
C18 C19 H19 119.9
C20 C19 H19 119.9
C19 C20 C21 121.6(4)
C19 C20 H20 119.2
C21 C20 H20 119.2
C20 C21 C16 116.5(3)
C20 C21 C25 119.8(3)
C16 C21 C25 123.7(3)
C17 C22 C24 111.5(3)
C17 C22 C23 112.9(3)
C24 C22 C23 110.4(3)
C17 C22 H22 107.2
C24 C22 H22 107.2
C23 C22 H22 107.2
C22 C23 H23A 109.5
C22 C23 H23B 109.5
H23A C23 H23B 109.5
C22 C23 H23C 109.5
H23A C23 H23C 109.5
H23B C23 H23C 109.5
C22 C24 H24A 109.5
C22 C24 H24B 109.5
H24A C24 H24B 109.5
C22 C24 H24C 109.5
H24A C24 H24C 109.5
H24B C24 H24C 109.5
C21 C25 C27 110.6(3)
C21 C25 C26 112.7(3)
C27 C25 C26 111.2(3)
C21 C25 H25 107.4
C27 C25 H25 107.4
C26 C25 H25 107.4
C25 C26 H26A 109.5
C25 C26 H26B 109.5
H26A C26 H26B 109.5
C25 C26 H26C 109.5
H26A C26 H26C 109.5
H26B C26 H26C 109.5
C25 C27 H27A 109.5
C25 C27 H27B 109.5
H27A C27 H27B 109.5
C25 C27 H27C 109.5
H27A C27 H27C 109.5
H27B C27 H27C 109.5
C33 C28 C29 117.6(3)
C33 C28 C34 120.5(3)
C29 C28 C34 121.7(3)
C30 C29 C28 119.7(4)
C30 C29 Ni1 101.1(2)
C28 C29 Ni1 76.9(2)
C30 C29 H29 120.1
C28 C29 H29 120.1
Ni1 C29 H29 92.0
C31 C30 C29 121.3(4)
C31 C30 H30 119.3
C29 C30 H30 119.3
C30 C31 C32 119.3(4)
C30 C31 H31 120.3
C32 C31 H31 120.3
C33 C32 C31 120.4(4)
C33 C32 H32 119.8
C31 C32 H32 119.8
C32 C33 C28 121.4(4)
C32 C33 H33 119.3
C28 C33 H33 119.3
C35 C34 C39 119.1(3)
C35 C34 C28 122.0(3)
C39 C34 C28 118.7(3)
C36 C35 C34 121.4(4)
C36 C35 H35 119.3
C34 C35 H35 119.3
C35 C36 C37 119.2(4)
C35 C36 H36 120.4
C37 C36 H36 120.4
C38 C37 C36 120.7(4)
C38 C37 H37 119.6
C36 C37 H37 119.6
C37 C38 C39 120.8(4)
C37 C38 H38 119.6
C39 C38 H38 119.6
O1 C39 C38 119.9(3)
O1 C39 C34 121.2(3)
C38 C39 C34 118.8(3)
C41 C40 C45 118.6(4)
C41 C40 C46 121.9(4)
C45 C40 C46 119.5(4)
C40 C41 C42 120.3(4)
C40 C41 H41 119.9
C42 C41 H41 119.9
C43 C42 C41 120.4(4)
C43 C42 H42 119.8
C41 C42 H42 119.8
C44 C43 C42 119.5(4)
C44 C43 H43 120.3
C42 C43 H43 120.3
C43 C44 C45 120.7(4)
C43 C44 H44 119.6
C45 C44 H44 119.6
C44 C45 C40 120.4(4)
C44 C45 H45 119.8
C40 C45 H45 119.8
C51 C46 C47 117.4(3)
C51 C46 C40 122.5(4)
C47 C46 C40 120.1(3)
C48 C47 C46 122.3(4)
C48 C47 H47 118.8
C46 C47 H47 118.8
C47 C48 C49 119.0(4)
C47 C48 H48 120.5
C49 C48 H48 120.5
C50 C49 C48 120.1(4)
C50 C49 H49 119.9
C48 C49 H49 119.9
C49 C50 C51 120.5(4)
C49 C50 H50 119.8
C51 C50 H50 119.8
O2 C51 C50 121.8(3)
O2 C51 C46 117.6(3)
C50 C51 C46 120.6(4)
C1 N1 C4 126.1(3)
C1 N1 C2 112.7(3)
C4 N1 C2 120.5(3)
C1 N2 C16 123.4(3)
C1 N2 C3 112.5(3)
C16 N2 C3 121.7(3)
C39 O1 H1 109.5
C51 O2 H2 109.5
C1 Ni1 C29 158.50(14)

loop_
_geom_bond_atom_site_label_1
_geom_bond_atom_site_label_2
_geom_bond_distance
C1 N1 1.333(4)
C1 N2 1.351(4)
C1 Ni1 1.931(4)
C2 N1 1.479(4)
C2 C3 1.513(5)
C2 H2A 0.9900
C2 H2B 0.9900
C3 N2 1.476(4)
C3 H3A 0.9900
C3 H3B 0.9900
C4 C5 1.391(5)
C4 C9 1.404(5)
C4 N1 1.443(4)
C5 C6 1.396(5)
C5 C10 1.515(5)
C6 C7 1.373(5)
C6 H6 0.9500
C7 C8 1.381(5)
C7 H7 0.9500
C8 C9 1.382(5)
C8 H8 0.9500
C9 C13 1.527(5)
C10 C12 1.515(5)
C10 C11 1.519(5)
C10 H10 1.0000
C11 H11A 0.9800
C11 H11B 0.9800
C11 H11C 0.9800
C12 H12A 0.9800
C12 H12B 0.9800
C12 H12C 0.9800
C13 C15 1.527(5)
C13 C14 1.531(5)
C13 H13 1.0000
C14 H14A 0.9800
C14 H14B 0.9800
C14 H14C 0.9800
C15 H15A 0.9800
C15 H15B 0.9800
C15 H15C 0.9800
C16 C17 1.401(5)
C16 C21 1.403(5)
C16 N2 1.437(4)
C17 C18 1.383(5)
C17 C22 1.521(5)
C18 C19 1.378(5)
C18 H18 0.9500
C19 C20 1.379(5)
C19 H19 0.9500
C20 C21 1.399(5)
C20 H20 0.9500
C21 C25 1.517(5)
C22 C24 1.529(5)
C22 C23 1.531(5)
C22 H22 1.0000
C23 H23A 0.9800
C23 H23B 0.9800
C23 H23C 0.9800
C24 H24A 0.9800
C24 H24B 0.9800
C24 H24C 0.9800
C25 C27 1.518(5)
C25 C26 1.522(5)
C25 H25 1.0000
C26 H26A 0.9800
C26 H26B 0.9800
C26 H26C 0.9800
C27 H27A 0.9800
C27 H27B 0.9800
C27 H27C 0.9800
C28 C33 1.414(5)
C28 C29 1.414(5)
C28 C34 1.491(5)
C29 C30 1.394(5)
C29 Ni1 2.141(3)
C29 H29 0.9500
C30 C31 1.379(5)
C30 H30 0.9500
C31 C32 1.394(5)
C31 H31 0.9500
C32 C33 1.370(5)
C32 H32 0.9500
C33 H33 0.9500
C34 C35 1.391(5)
C34 C39 1.412(5)
C35 C36 1.379(5)
C35 H35 0.9500
C36 C37 1.385(5)
C36 H36 0.9500
C37 C38 1.376(5)
C37 H37 0.9500
C38 C39 1.394(5)
C38 H38 0.9500
C39 O1 1.339(4)
C40 C41 1.386(5)
C40 C45 1.391(5)
C40 C46 1.487(5)
C41 C42 1.391(5)
C41 H41 0.9500
C42 C43 1.381(6)
C42 H42 0.9500
C43 C44 1.367(6)
C43 H43 0.9500
C44 C45 1.386(5)
C44 H44 0.9500
C45 H45 0.9500
C46 C51 1.392(5)
C46 C47 1.397(5)
C47 C48 1.380(5)
C47 H47 0.9500
C48 C49 1.382(5)
C48 H48 0.9500
C49 C50 1.379(5)
C49 H49 0.9500
C50 C51 1.388(5)
C50 H50 0.9500
C51 O2 1.366(4)
O1 H1 0.8400
O2 H2 0.8400
